data_7039971
loop_
_publ_author_name
'Iturmendi, Amaia'
'Garc\'ia, Nestor'
'Jaseer, E. A.'
'Mun\'arriz, Julen'
'Sanz Miguel, Pablo J.'
'Polo, Victor'
'Iglesias, Manuel'
'Oro, Luis A.'

_publ_section_title
;
 N-Heterocyclic olefins as ancillary ligands in catalysis: a study of
 their behaviour in transfer hydrogenation reactions.
;
_journal_issue 32
_journal_name_full 'Dalton transactions (Cambridge, England : 2003)'
_journal_page_first 12835
_journal_page_last 12845
_journal_paper_doi 10.1039/c6dt02571d
_journal_volume 45
_journal_year 2016
_chemical_formula_moiety 'C80 H88 Ir2 N4 P4, 4(C H2 Cl2), 2(Cl), 2(H2 O)'
_chemical_formula_sum 'C84 H100 Cl10 Ir2 N4 O2 P4'
_chemical_formula_weight 2060.46
_chemical_name_systematic
;
 ?
;
_space_group_IT_number 2
_symmetry_cell_setting triclinic
_symmetry_space_group_name_Hall '-P 1'
_symmetry_space_group_name_H-M 'P -1'
_atom_sites_solution_hydrogens geom
_atom_sites_solution_primary direct
_atom_sites_solution_secondary difmap
_audit_creation_date 2013-10-28T22:47:46-00:00
_audit_creation_method 'WinGX routine CIF_UPDATE'
_audit_update_record
;
2016-06-24 deposited with the CCDC.
2016-07-19 downloaded from the CCDC.
;
_cell_angle_alpha 93.6950(10)
_cell_angle_beta 105.6320(10)
_cell_angle_gamma 110.4170(10)
_cell_formula_units_Z 2
_cell_length_a 13.9013(7)
_cell_length_b 17.4906(9)
_cell_length_c 20.0339(11)
_cell_measurement_reflns_used 9412
_cell_measurement_temperature 100(2)
_cell_measurement_theta_max 28.58
_cell_measurement_theta_min 2.26
_cell_volume 4327.9(4)
_computing_cell_refinement 'Bruker SAINT'
_computing_data_collection 'Bruker APEX2'
_computing_data_reduction 'Bruker SAINT'
_computing_molecular_graphics 'Bruker SHELXTL'
_computing_publication_material 'Bruker SHELXTL'
_computing_structure_refinement 'SHELXL-97 (Sheldrick, 2008)'
_computing_structure_solution 'SHELXS-97 (Sheldrick, 2008)'
_diffrn_ambient_temperature 100(2)
_diffrn_measured_fraction_theta_full 0.997
_diffrn_measured_fraction_theta_max 0.905
_diffrn_measurement_device_type 'Bruker APEX-II CCD'
_diffrn_measurement_method '\f and \w scans'
_diffrn_radiation_monochromator graphite
_diffrn_radiation_type MoK\a
_diffrn_radiation_wavelength 0.71073
_diffrn_reflns_av_R_equivalents 0.0355
_diffrn_reflns_av_unetI/netI 0.045
_diffrn_reflns_limit_h_max 18
_diffrn_reflns_limit_h_min -18
_diffrn_reflns_limit_k_max 23
_diffrn_reflns_limit_k_min -22
_diffrn_reflns_limit_l_max 25
_diffrn_reflns_limit_l_min -26
_diffrn_reflns_number 52738
_diffrn_reflns_theta_full 25
_diffrn_reflns_theta_max 28.63
_diffrn_reflns_theta_min 1.26
_exptl_absorpt_coefficient_mu 3.502
_exptl_absorpt_correction_T_max 0.705
_exptl_absorpt_correction_T_min 0.524
_exptl_absorpt_correction_type multi-scan
_exptl_absorpt_process_details sadabs
_exptl_crystal_colour colorless
_exptl_crystal_density_diffrn 1.581
_exptl_crystal_density_method 'not measured'
_exptl_crystal_description blocks
_exptl_crystal_F_000 2064
_exptl_crystal_size_max 0.15
_exptl_crystal_size_mid 0.15
_exptl_crystal_size_min 0.1
_refine_diff_density_max 4.575
_refine_diff_density_min -2.413
_refine_diff_density_rms 0.226
_refine_ls_extinction_method none
_refine_ls_goodness_of_fit_ref 1.043
_refine_ls_hydrogen_treatment constr
_refine_ls_matrix_type full
_refine_ls_number_parameters 957
_refine_ls_number_reflns 20117
_refine_ls_number_restraints 14
_refine_ls_restrained_S_all 1.043
_refine_ls_R_factor_all 0.0714
_refine_ls_R_factor_gt 0.0576
_refine_ls_shift/su_max 0.001
_refine_ls_shift/su_mean 0
_refine_ls_structure_factor_coef Fsqd
_refine_ls_weighting_details 'calc w=1/[\s^2^(Fo^2^)+(0.0814P)^2^+42.5269P] where P=(Fo^2^+2Fc^2^)/3'
_refine_ls_weighting_scheme calc
_refine_ls_wR_factor_gt 0.1525
_refine_ls_wR_factor_ref 0.1628
_reflns_number_gt 16485
_reflns_number_total 20117
_reflns_threshold_expression >2sigma(I)
_cod_data_source_file c6dt02571d2.cif
_cod_data_source_block 1
_cod_depositor_comments 'Adding full bibliography for 7039971.cif.'
_cod_original_sg_symbol_H-M P-1
_cod_database_code 7039971

loop_
_symmetry_equiv_pos_as_xyz
'x, y, z'
'-x, -y, -z'

loop_
_atom_site_label
_atom_site_type_symbol
_atom_site_fract_x
_atom_site_fract_y
_atom_site_fract_z
_atom_site_U_iso_or_equiv
_atom_site_adp_type
_atom_site_occupancy
_atom_site_symmetry_multiplicity
_atom_site_calc_flag
_atom_site_refinement_flags
Ir1 Ir 0.38289(2) 0.235250(16) -0.012586(13) 0.01971(8) Uani 1 1 d .
Ir2 Ir 0.50939(2) 0.256730(15) 0.511640(13) 0.01679(8) Uani 1 1 d .
P1 P 0.32765(16) 0.15464(11) -0.12256(9) 0.0218(4) Uani 1 1 d .
P2 P 0.43264(15) 0.68558(11) 0.00539(9) 0.0194(3) Uani 1 1 d .
P3 P 0.51869(14) 0.18653(11) 0.41330(9) 0.0183(3) Uani 1 1 d .
P4 P 0.65204(14) 0.71892(10) 0.54369(9) 0.0177(3) Uani 1 1 d .
N1A N 0.2615(5) 0.3167(4) -0.1279(3) 0.0212(12) Uani 1 1 d .
C2A C 0.2355(6) 0.3837(4) -0.1352(4) 0.0213(13) Uani 1 1 d .
N3A N 0.2846(5) 0.4348(3) -0.0730(3) 0.0197(11) Uani 1 1 d .
C4A C 0.3441(6) 0.3998(4) -0.0271(4) 0.0224(14) Uani 1 1 d .
H4A H 0.3878 0.4253 0.0199 0.027 Uiso 1 1 calc R
C5A C 0.3311(6) 0.3237(4) -0.0585(3) 0.0195(13) Uani 1 1 d .
C6A C 0.1633(6) 0.3967(5) -0.1982(4) 0.0248(15) Uani 1 1 d .
H61A H 0.1751 0.4556 -0.1944 0.037 Uiso 1 1 calc R
H62A H 0.088 0.3643 -0.202 0.037 Uiso 1 1 calc R
H63A H 0.1787 0.3788 -0.2402 0.037 Uiso 1 1 calc R
C7A C 0.2146(6) 0.2452(4) -0.1862(4) 0.0245(14) Uani 1 1 d .
H71A H 0.1844 0.2624 -0.2306 0.029 Uiso 1 1 calc R
H72A H 0.1547 0.2008 -0.1769 0.029 Uiso 1 1 calc R
C8A C 0.2983(6) 0.2116(4) -0.1945(4) 0.0240(14) Uani 1 1 d .
H81A H 0.3652 0.2579 -0.1932 0.029 Uiso 1 1 calc R
H82A H 0.2707 0.1742 -0.2404 0.029 Uiso 1 1 calc R
C9A C 0.2823(6) 0.5166(4) -0.0549(4) 0.0230(14) Uani 1 1 d .
H91A H 0.2721 0.5218 -0.008 0.028 Uiso 1 1 calc R
H92A H 0.2204 0.522 -0.0897 0.028 Uiso 1 1 calc R
C10A C 0.3872(6) 0.5864(4) -0.0538(4) 0.0238(14) Uani 1 1 d .
H101 H 0.3789 0.598 -0.1023 0.029 Uiso 1 1 calc R
H102 H 0.4459 0.5651 -0.0414 0.029 Uiso 1 1 calc R
C1B C 0.4184(6) 0.1100(4) -0.1462(3) 0.0224(14) Uani 1 1 d .
C2B C 0.4249(7) 0.0380(5) -0.1219(4) 0.0288(16) Uani 1 1 d .
H2B H 0.3784 0.0104 -0.0964 0.035 Uiso 1 1 calc R
C3B C 0.4985(8) 0.0065(5) -0.1345(4) 0.038(2) Uani 1 1 d .
H3B H 0.5018 -0.0425 -0.1181 0.045 Uiso 1 1 calc R
C4B C 0.5670(7) 0.0467(5) -0.1712(4) 0.0350(18) Uani 1 1 d .
H4B H 0.6184 0.0259 -0.179 0.042 Uiso 1 1 calc R
C5B C 0.5604(7) 0.1174(6) -0.1965(4) 0.0330(18) Uani 1 1 d .
H5B H 0.6063 0.1442 -0.2226 0.04 Uiso 1 1 calc R
C6B C 0.4867(6) 0.1490(5) -0.1838(4) 0.0266(15) Uani 1 1 d .
H6B H 0.483 0.1976 -0.2009 0.032 Uiso 1 1 calc R
C1C C 0.2013(6) 0.0620(4) -0.1475(4) 0.0264(15) Uani 1 1 d .
C2C C 0.1733(7) 0.0025(5) -0.2066(4) 0.0331(17) Uani 1 1 d .
H2C H 0.2204 0.0092 -0.2343 0.04 Uiso 1 1 calc R
C3C C 0.0772(7) -0.0667(6) -0.2252(5) 0.042(2) Uani 1 1 d .
H3C H 0.0591 -0.1074 -0.2651 0.051 Uiso 1 1 calc R
C4C C 0.0073(7) -0.0759(6) -0.1847(5) 0.045(2) Uani 1 1 d .
H4C H -0.0579 -0.1235 -0.1965 0.054 Uiso 1 1 calc R
C5C C 0.0330(7) -0.0163(6) -0.1280(5) 0.040(2) Uani 1 1 d .
H5C H -0.0149 -0.0221 -0.1009 0.048 Uiso 1 1 calc R
C6C C 0.1300(7) 0.0533(5) -0.1098(5) 0.0336(17) Uani 1 1 d .
H6C H 0.1466 0.095 -0.0709 0.04 Uiso 1 1 calc R
C1D C 0.3303(6) 0.7281(4) -0.0297(3) 0.0236(15) Uani 1 1 d .
C2D C 0.2487(7) 0.6936(5) -0.0945(4) 0.0337(18) Uani 1 1 d .
H2D H 0.2429 0.6442 -0.121 0.04 Uiso 1 1 calc R
C3D C 0.1760(8) 0.7312(6) -0.1205(4) 0.043(2) Uani 1 1 d .
H3D H 0.1207 0.7064 -0.1642 0.051 Uiso 1 1 calc R
C4D C 0.1826(9) 0.8035(7) -0.0842(5) 0.045(2) Uani 1 1 d .
H4D H 0.1333 0.8288 -0.1029 0.054 Uiso 1 1 calc R
C5D C 0.2631(8) 0.8388(5) -0.0192(4) 0.0353(19) Uani 1 1 d .
H5D H 0.2686 0.8885 0.0066 0.042 Uiso 1 1 calc R
C6D C 0.3348(6) 0.8016(5) 0.0075(4) 0.0271(15) Uani 1 1 d .
H6D H 0.3885 0.826 0.052 0.033 Uiso 1 1 calc R
C1E C 0.3991(6) 0.6479(4) 0.0833(3) 0.0211(13) Uani 1 1 d .
C2E C 0.3167(6) 0.6582(5) 0.1051(4) 0.0278(15) Uani 1 1 d .
H2E H 0.2773 0.688 0.0804 0.033 Uiso 1 1 calc R
C3E C 0.2911(7) 0.6252(5) 0.1627(4) 0.0333(18) Uani 1 1 d .
H3E H 0.2357 0.6336 0.1777 0.04 Uiso 1 1 calc R
C4E C 0.3457(7) 0.5808(5) 0.1975(4) 0.0345(18) Uani 1 1 d .
H4E H 0.3276 0.5578 0.2362 0.041 Uiso 1 1 calc R
C5E C 0.4274(7) 0.5693(5) 0.1766(4) 0.0331(18) Uani 1 1 d .
H5E H 0.4656 0.5386 0.2012 0.04 Uiso 1 1 calc R
C6E C 0.4540(6) 0.6025(5) 0.1195(4) 0.0257(15) Uani 1 1 d .
H6E H 0.5099 0.5941 0.1052 0.031 Uiso 1 1 calc R
C1F C 0.3491(7) 0.1163(5) 0.0288(4) 0.0265(15) Uani 1 1 d .
H1F H 0.336 0.0679 -0.0068 0.032 Uiso 1 1 calc R
C2F C 0.4597(7) 0.1663(5) 0.0603(4) 0.0264(15) Uani 1 1 d .
H2F H 0.5102 0.1465 0.0439 0.032 Uiso 1 1 calc R
C3F C 0.5055(7) 0.2135(5) 0.1349(4) 0.0308(17) Uani 1 1 d .
H31F H 0.5815 0.2507 0.1431 0.037 Uiso 1 1 calc R
H32F H 0.5055 0.1736 0.1678 0.037 Uiso 1 1 calc R
C4F C 0.4438(8) 0.2651(5) 0.1521(4) 0.0334(18) Uani 1 1 d .
H41F H 0.391 0.2327 0.1744 0.04 Uiso 1 1 calc R
H42F H 0.4952 0.3155 0.1864 0.04 Uiso 1 1 calc R
C5F C 0.3842(7) 0.2905(5) 0.0873(4) 0.0272(16) Uani 1 1 d .
H5F H 0.4006 0.3513 0.0921 0.033 Uiso 1 1 calc R
C6F C 0.2749(7) 0.2397(5) 0.0463(4) 0.0294(16) Uani 1 1 d .
H6F H 0.2298 0.272 0.0278 0.035 Uiso 1 1 calc R
C7F C 0.2133(7) 0.1595(5) 0.0668(5) 0.0337(18) Uani 1 1 d .
H71F H 0.1399 0.1337 0.0324 0.04 Uiso 1 1 calc R
H72F H 0.2057 0.1719 0.1136 0.04 Uiso 1 1 calc R
C8F C 0.2695(7) 0.0981(5) 0.0695(5) 0.0346(18) Uani 1 1 d .
H81F H 0.3078 0.0993 0.1192 0.042 Uiso 1 1 calc R
H82F H 0.2141 0.0415 0.0502 0.042 Uiso 1 1 calc R
N1G N 0.6721(5) 0.3843(4) 0.4492(3) 0.0191(11) Uani 1 1 d .
C2G C 0.7289(6) 0.4657(4) 0.4551(3) 0.0198(13) Uani 1 1 d .
N3G N 0.7013(5) 0.5052(4) 0.5016(3) 0.0188(11) Uani 1 1 d .
C4G C 0.6265(5) 0.4471(4) 0.5240(4) 0.0203(13) Uani 1 1 d .
H4G H 0.5939 0.4597 0.557 0.024 Uiso 1 1 calc R
C5G C 0.6051(5) 0.3686(4) 0.4923(3) 0.0176(12) Uani 1 1 d .
C6G C 0.8117(6) 0.5055(5) 0.4211(4) 0.0268(15) Uani 1 1 d .
H61G H 0.8833 0.5128 0.4522 0.04 Uiso 1 1 calc R
H62G H 0.8104 0.5596 0.4123 0.04 Uiso 1 1 calc R
H63G H 0.7962 0.4703 0.3764 0.04 Uiso 1 1 calc R
C7G C 0.6850(6) 0.3210(4) 0.4038(4) 0.0239(14) Uani 1 1 d .
H71G H 0.7264 0.293 0.4337 0.029 Uiso 1 1 calc R
H72G H 0.7268 0.3485 0.3732 0.029 Uiso 1 1 calc R
C8G C 0.5768(6) 0.2567(4) 0.3582(4) 0.0230(14) Uani 1 1 d .
H81G H 0.587 0.2251 0.3196 0.028 Uiso 1 1 calc R
H82G H 0.5276 0.2842 0.3371 0.028 Uiso 1 1 calc R
C9G C 0.7397(6) 0.5950(4) 0.5248(4) 0.0208(13) Uani 1 1 d .
H91G H 0.8038 0.6235 0.51 0.025 Uiso 1 1 calc R
H92G H 0.7617 0.6076 0.5768 0.025 Uiso 1 1 calc R
C10G C 0.6510(6) 0.6270(4) 0.4932(4) 0.0201(13) Uani 1 1 d .
H103 H 0.5804 0.5815 0.4856 0.024 Uiso 1 1 calc R
H104 H 0.6553 0.6396 0.4464 0.024 Uiso 1 1 calc R
C1H C 0.3938(5) 0.1098(4) 0.3518(3) 0.0177(12) Uani 1 1 d .
C2H C 0.3429(6) 0.1256(5) 0.2864(4) 0.0244(14) Uani 1 1 d .
H2H H 0.3746 0.1768 0.2722 0.029 Uiso 1 1 calc R
C3H C 0.2470(7) 0.0666(5) 0.2430(4) 0.0306(17) Uani 1 1 d .
H3H H 0.2127 0.0783 0.1993 0.037 Uiso 1 1 calc R
C4H C 0.1990(6) -0.0097(5) 0.2614(4) 0.0294(16) Uani 1 1 d .
H4H H 0.1334 -0.05 0.2306 0.035 Uiso 1 1 calc R
C5H C 0.2500(6) -0.0256(5) 0.3266(4) 0.0290(16) Uani 1 1 d .
H5H H 0.2189 -0.0771 0.3406 0.035 Uiso 1 1 calc R
C6H C 0.3450(6) 0.0336(4) 0.3701(4) 0.0247(15) Uani 1 1 d .
H6H H 0.3785 0.0221 0.4142 0.03 Uiso 1 1 calc R
C1I C 0.6029(6) 0.1250(4) 0.4219(4) 0.0202(13) Uani 1 1 d .
C2I C 0.6836(6) 0.1342(5) 0.4840(4) 0.0256(15) Uani 1 1 d .
H2I H 0.6941 0.172 0.524 0.031 Uiso 1 1 calc R
C3I C 0.7496(6) 0.0890(5) 0.4888(5) 0.0324(17) Uani 1 1 d .
H3I H 0.8035 0.0952 0.5319 0.039 Uiso 1 1 calc R
C4I C 0.7361(7) 0.0346(5) 0.4299(5) 0.0316(17) Uani 1 1 d .
H4I H 0.7801 0.0031 0.433 0.038 Uiso 1 1 calc R
C5I C 0.6591(6) 0.0267(5) 0.3674(4) 0.0283(16) Uani 1 1 d .
H5I H 0.6516 -0.0092 0.327 0.034 Uiso 1 1 calc R
C6I C 0.5921(6) 0.0705(5) 0.3627(4) 0.0260(15) Uani 1 1 d .
H6I H 0.5385 0.0638 0.3193 0.031 Uiso 1 1 calc R
C1J C 0.6729(6) 0.6889(4) 0.6318(4) 0.0209(13) Uani 1 1 d .
C2J C 0.7704(7) 0.7238(5) 0.6863(4) 0.0327(18) Uani 1 1 d .
H2J H 0.8297 0.7669 0.6796 0.039 Uiso 1 1 calc R
C3J C 0.7817(9) 0.6957(6) 0.7508(4) 0.048(3) Uani 1 1 d .
H3J H 0.849 0.7185 0.7872 0.058 Uiso 1 1 calc R
C4J C 0.6946(9) 0.6348(6) 0.7613(4) 0.045(2) Uani 1 1 d .
H4J H 0.7012 0.6179 0.8059 0.053 Uiso 1 1 calc R
C5J C 0.6002(8) 0.5993(6) 0.7086(5) 0.040(2) Uani 1 1 d .
H5J H 0.5416 0.556 0.7156 0.048 Uiso 1 1 calc R
C6J C 0.5883(7) 0.6262(6) 0.6434(4) 0.0321(17) Uani 1 1 d .
H6J H 0.5214 0.601 0.6068 0.039 Uiso 1 1 calc R
C1K C 0.7839(6) 0.7991(4) 0.5521(4) 0.0232(14) Uani 1 1 d .
C2K C 0.8225(6) 0.8722(4) 0.6008(4) 0.0228(14) Uani 1 1 d .
H2K H 0.7829 0.8771 0.6317 0.027 Uiso 1 1 calc R
C3K C 0.9171(6) 0.9377(5) 0.6053(4) 0.0298(16) Uani 1 1 d .
H3K H 0.942 0.9867 0.639 0.036 Uiso 1 1 calc R
C4K C 0.9749(7) 0.9312(6) 0.5604(5) 0.040(2) Uani 1 1 d .
H4K H 1.0394 0.976 0.5627 0.049 Uiso 1 1 calc R
C5K C 0.9382(7) 0.8590(6) 0.5118(5) 0.041(2) Uani 1 1 d .
H5K H 0.9788 0.8543 0.4816 0.049 Uiso 1 1 calc R
C6K C 0.8425(7) 0.7931(5) 0.5068(4) 0.0285(16) Uani 1 1 d .
H6K H 0.8175 0.7445 0.4726 0.034 Uiso 1 1 calc R
C1L C 0.4903(6) 0.1399(4) 0.5550(4) 0.0218(14) Uani 1 1 d .
H1L H 0.4779 0.0919 0.5193 0.026 Uiso 1 1 calc R
C2L C 0.3973(6) 0.1560(4) 0.5502(4) 0.0216(14) Uani 1 1 d .
H2L H 0.3305 0.1173 0.5129 0.026 Uiso 1 1 calc R
C3L C 0.3785(6) 0.1923(4) 0.6142(4) 0.0249(15) Uani 1 1 d .
H31L H 0.361 0.1491 0.6435 0.03 Uiso 1 1 calc R
H32L H 0.3152 0.2079 0.5982 0.03 Uiso 1 1 calc R
C4L C 0.4746(7) 0.2680(5) 0.6597(4) 0.0289(16) Uani 1 1 d .
H41L H 0.5191 0.2499 0.6978 0.035 Uiso 1 1 calc R
H42L H 0.4477 0.3051 0.6819 0.035 Uiso 1 1 calc R
C5L C 0.5458(6) 0.3167(4) 0.6181(4) 0.0236(14) Uani 1 1 d .
H5L H 0.5575 0.3768 0.6229 0.028 Uiso 1 1 calc R
C6L C 0.6375(6) 0.2991(4) 0.6115(3) 0.0234(14) Uani 1 1 d .
H6L H 0.7008 0.3494 0.6122 0.028 Uiso 1 1 calc R
C7L C 0.6680(7) 0.2331(5) 0.6474(4) 0.0310(17) Uani 1 1 d .
H71L H 0.6901 0.2501 0.6991 0.037 Uiso 1 1 calc R
H72L H 0.7305 0.2284 0.6353 0.037 Uiso 1 1 calc R
C8L C 0.5738(7) 0.1480(5) 0.6251(4) 0.0283(16) Uani 1 1 d .
H81L H 0.6029 0.1043 0.6216 0.034 Uiso 1 1 calc R
H82L H 0.5379 0.139 0.662 0.034 Uiso 1 1 calc R
Cl1 Cl 0.7653(2) 0.39531(14) 0.25286(11) 0.0425(5) Uani 1 1 d .
Cl2 Cl 0.7351(2) 0.65893(16) 0.33439(12) 0.0456(6) Uani 1 1 d .
Cl1M Cl 0.1163(4) 0.7615(3) 0.1826(3) 0.1087(15) Uani 1 1 d .
Cl3M Cl 0.0434(8) 0.8432(6) 0.0719(3) 0.202(4) Uani 1 1 d .
C2M C 0.1231(15) 0.7965(14) 0.1072(10) 0.107(6) Uani 1 1 d .
H21M H 0.1984 0.8353 0.1155 0.128 Uiso 1 1 calc R
H22M H 0.1094 0.7487 0.0717 0.128 Uiso 1 1 calc R
Cl1N Cl 0.7437(3) 0.1552(3) 0.2490(2) 0.0845(10) Uani 1 1 d .
Cl2N Cl 0.9679(4) 0.2593(3) 0.3381(3) 0.1219(19) Uani 1 1 d .
C2N C 0.8275(7) 0.2079(6) 0.3395(5) 0.042(2) Uani 1 1 d U
H21N H 0.824 0.1672 0.3718 0.05 Uiso 1 1 calc R
H22N H 0.8015 0.2493 0.3558 0.05 Uiso 1 1 calc R
Cl1P Cl 0.0430(2) 0.77650(18) 0.34574(14) 0.0574(7) Uani 1 1 d .
Cl2P Cl 0.0552(4) 0.6971(3) 0.4694(2) 0.0963(14) Uani 1 1 d .
C2P C -0.0019(12) 0.6856(8) 0.3799(7) 0.073(4) Uani 1 1 d .
H21P H -0.0813 0.6658 0.3688 0.087 Uiso 1 1 calc R
H22P H 0.0145 0.6424 0.3561 0.087 Uiso 1 1 calc R
Cl1Q Cl 0.0782(3) 0.5046(3) 0.3882(2) 0.0960(13) Uani 1 1 d D
Cl3Q Cl 0.0838(3) 0.5522(4) 0.2522(2) 0.1164(18) Uani 1 1 d D
C2Q C 0.0557(17) 0.4723(10) 0.2974(7) 0.112(6) Uani 1 1 d DU
H21Q H 0.1012 0.4406 0.2932 0.134 Uiso 1 1 calc R
H22Q H -0.0207 0.4345 0.2755 0.134 Uiso 1 1 calc R
O1W O 0.6087(6) 0.4908(5) 0.2241(5) 0.067(2) Uani 1 1 d .
O2W O 0.1112(11) 0.3691(9) 0.0625(7) 0.125(5) Uani 1 1 d .

loop_
_atom_site_aniso_label
_atom_site_aniso_U_11
_atom_site_aniso_U_22
_atom_site_aniso_U_33
_atom_site_aniso_U_23
_atom_site_aniso_U_13
_atom_site_aniso_U_12
Ir1 0.02920(15) 0.01788(14) 0.01450(13) 0.00676(9) 0.00981(10) 0.00892(11)
Ir2 0.02428(14) 0.01452(13) 0.01420(12) 0.00477(9) 0.00874(10) 0.00805(10)
P1 0.0310(10) 0.0183(8) 0.0170(8) 0.0063(6) 0.0082(7) 0.0091(7)
P2 0.0295(9) 0.0187(8) 0.0137(7) 0.0061(6) 0.0087(7) 0.0114(7)
P3 0.0249(9) 0.0156(8) 0.0175(8) 0.0051(6) 0.0092(7) 0.0092(7)
P4 0.0244(8) 0.0160(8) 0.0162(8) 0.0060(6) 0.0110(6) 0.0078(7)
N1A 0.026(3) 0.019(3) 0.019(3) 0.006(2) 0.007(2) 0.009(2)
C2A 0.022(3) 0.024(3) 0.018(3) 0.005(3) 0.007(3) 0.008(3)
N3A 0.026(3) 0.016(3) 0.018(3) 0.003(2) 0.006(2) 0.010(2)
C4A 0.030(4) 0.024(3) 0.016(3) 0.008(3) 0.009(3) 0.012(3)
C5A 0.025(3) 0.020(3) 0.015(3) 0.006(2) 0.007(3) 0.008(3)
C6A 0.023(3) 0.029(4) 0.023(3) 0.007(3) 0.004(3) 0.012(3)
C7A 0.031(4) 0.023(3) 0.018(3) 0.002(3) 0.004(3) 0.011(3)
C8A 0.035(4) 0.019(3) 0.018(3) 0.004(3) 0.008(3) 0.011(3)
C9A 0.028(4) 0.023(3) 0.019(3) 0.001(3) 0.008(3) 0.012(3)
C10A 0.032(4) 0.024(4) 0.020(3) 0.005(3) 0.011(3) 0.013(3)
C1B 0.030(4) 0.022(3) 0.012(3) 0.001(2) 0.003(3) 0.008(3)
C2B 0.038(4) 0.021(4) 0.025(4) 0.003(3) 0.006(3) 0.010(3)
C3B 0.058(6) 0.024(4) 0.032(4) 0.003(3) 0.006(4) 0.022(4)
C4B 0.046(5) 0.040(5) 0.024(4) 0.000(3) 0.008(3) 0.024(4)
C5B 0.042(5) 0.044(5) 0.016(3) 0.002(3) 0.007(3) 0.022(4)
C6B 0.038(4) 0.026(4) 0.019(3) 0.005(3) 0.008(3) 0.017(3)
C1C 0.032(4) 0.017(3) 0.024(3) 0.006(3) 0.004(3) 0.005(3)
C2C 0.035(4) 0.031(4) 0.028(4) 0.001(3) 0.006(3) 0.010(3)
C3C 0.037(5) 0.031(4) 0.043(5) -0.009(4) -0.006(4) 0.011(4)
C4C 0.030(4) 0.031(5) 0.056(6) 0.009(4) -0.002(4) 0.004(4)
C5C 0.029(4) 0.035(5) 0.050(5) 0.012(4) 0.012(4) 0.005(4)
C6C 0.032(4) 0.031(4) 0.033(4) 0.006(3) 0.008(3) 0.008(3)
C1D 0.036(4) 0.022(3) 0.013(3) 0.004(3) 0.000(3) 0.016(3)
C2D 0.052(5) 0.039(5) 0.016(3) 0.005(3) 0.005(3) 0.029(4)
C3D 0.052(6) 0.056(6) 0.021(4) 0.000(4) -0.005(4) 0.036(5)
C4D 0.060(6) 0.058(6) 0.032(4) 0.015(4) 0.011(4) 0.041(5)
C5D 0.053(5) 0.034(4) 0.028(4) 0.007(3) 0.012(4) 0.027(4)
C6D 0.034(4) 0.028(4) 0.025(4) 0.007(3) 0.010(3) 0.017(3)
C1E 0.026(3) 0.020(3) 0.015(3) 0.004(2) 0.008(3) 0.006(3)
C2E 0.035(4) 0.026(4) 0.026(4) 0.007(3) 0.014(3) 0.013(3)
C3E 0.042(5) 0.029(4) 0.033(4) 0.007(3) 0.026(4) 0.007(3)
C4E 0.047(5) 0.035(4) 0.020(3) 0.012(3) 0.018(3) 0.008(4)
C5E 0.039(4) 0.034(4) 0.024(4) 0.017(3) 0.009(3) 0.011(4)
C6E 0.029(4) 0.028(4) 0.021(3) 0.010(3) 0.008(3) 0.011(3)
C1F 0.041(4) 0.024(4) 0.024(3) 0.012(3) 0.018(3) 0.015(3)
C2F 0.044(4) 0.022(4) 0.020(3) 0.013(3) 0.013(3) 0.017(3)
C3F 0.050(5) 0.028(4) 0.018(3) 0.009(3) 0.010(3) 0.019(4)
C4F 0.054(5) 0.034(4) 0.022(4) 0.015(3) 0.020(4) 0.021(4)
C5F 0.045(5) 0.023(4) 0.022(3) 0.008(3) 0.022(3) 0.014(3)
C6F 0.036(4) 0.037(4) 0.023(4) 0.014(3) 0.018(3) 0.015(3)
C7F 0.040(5) 0.038(5) 0.035(4) 0.022(4) 0.026(4) 0.015(4)
C8F 0.048(5) 0.031(4) 0.033(4) 0.016(3) 0.025(4) 0.014(4)
N1G 0.023(3) 0.021(3) 0.018(3) 0.004(2) 0.010(2) 0.010(2)
C2G 0.025(3) 0.018(3) 0.018(3) 0.006(2) 0.007(3) 0.010(3)
N3G 0.021(3) 0.019(3) 0.020(3) 0.005(2) 0.009(2) 0.009(2)
C4G 0.021(3) 0.019(3) 0.022(3) 0.003(3) 0.009(3) 0.007(3)
C5G 0.021(3) 0.017(3) 0.016(3) 0.006(2) 0.009(2) 0.007(3)
C6G 0.034(4) 0.020(3) 0.024(3) 0.004(3) 0.014(3) 0.004(3)
C7G 0.030(4) 0.017(3) 0.027(4) 0.004(3) 0.015(3) 0.007(3)
C8G 0.032(4) 0.019(3) 0.019(3) 0.003(3) 0.010(3) 0.009(3)
C9G 0.023(3) 0.014(3) 0.023(3) 0.003(3) 0.008(3) 0.005(3)
C10G 0.027(3) 0.019(3) 0.019(3) 0.003(2) 0.010(3) 0.011(3)
C1H 0.022(3) 0.021(3) 0.014(3) 0.001(2) 0.008(2) 0.010(3)
C2H 0.026(4) 0.033(4) 0.019(3) 0.004(3) 0.013(3) 0.011(3)
C3H 0.033(4) 0.047(5) 0.016(3) 0.006(3) 0.009(3) 0.020(4)
C4H 0.025(4) 0.032(4) 0.023(4) -0.004(3) 0.005(3) 0.005(3)
C5H 0.030(4) 0.023(4) 0.033(4) 0.001(3) 0.008(3) 0.010(3)
C6H 0.030(4) 0.020(3) 0.024(3) 0.007(3) 0.006(3) 0.011(3)
C1I 0.023(3) 0.017(3) 0.024(3) 0.006(3) 0.012(3) 0.007(3)
C2I 0.026(4) 0.027(4) 0.022(3) 0.004(3) 0.008(3) 0.006(3)
C3I 0.024(4) 0.033(4) 0.038(4) 0.014(3) 0.007(3) 0.009(3)
C4I 0.031(4) 0.026(4) 0.047(5) 0.009(3) 0.018(4) 0.016(3)
C5I 0.035(4) 0.023(4) 0.031(4) 0.001(3) 0.016(3) 0.012(3)
C6I 0.027(4) 0.023(4) 0.030(4) 0.005(3) 0.012(3) 0.010(3)
C1J 0.034(4) 0.019(3) 0.018(3) 0.007(3) 0.016(3) 0.014(3)
C2J 0.045(5) 0.019(4) 0.026(4) 0.008(3) 0.002(3) 0.008(3)
C3J 0.077(7) 0.029(4) 0.021(4) 0.007(3) -0.004(4) 0.014(5)
C4J 0.084(7) 0.043(5) 0.021(4) 0.018(4) 0.023(4) 0.035(5)
C5J 0.051(5) 0.057(6) 0.038(5) 0.036(4) 0.032(4) 0.032(5)
C6J 0.032(4) 0.045(5) 0.032(4) 0.023(4) 0.017(3) 0.021(4)
C1K 0.026(4) 0.018(3) 0.031(4) 0.011(3) 0.014(3) 0.011(3)
C2K 0.026(4) 0.022(3) 0.023(3) 0.007(3) 0.011(3) 0.009(3)
C3K 0.029(4) 0.024(4) 0.035(4) 0.004(3) 0.011(3) 0.006(3)
C4K 0.036(5) 0.033(5) 0.047(5) 0.009(4) 0.019(4) 0.001(4)
C5K 0.041(5) 0.039(5) 0.052(6) 0.010(4) 0.034(4) 0.012(4)
C6K 0.040(4) 0.023(4) 0.029(4) 0.008(3) 0.023(3) 0.011(3)
C1L 0.032(4) 0.014(3) 0.020(3) 0.007(2) 0.008(3) 0.009(3)
C2L 0.033(4) 0.014(3) 0.019(3) 0.008(2) 0.013(3) 0.006(3)
C3L 0.040(4) 0.024(4) 0.019(3) 0.011(3) 0.018(3) 0.014(3)
C4L 0.046(5) 0.025(4) 0.020(3) 0.008(3) 0.016(3) 0.015(3)
C5L 0.033(4) 0.022(3) 0.017(3) 0.004(3) 0.009(3) 0.011(3)
C6L 0.029(4) 0.023(3) 0.015(3) 0.003(3) 0.001(3) 0.010(3)
C7L 0.039(4) 0.034(4) 0.020(3) 0.008(3) 0.002(3) 0.019(4)
C8L 0.040(4) 0.027(4) 0.018(3) 0.009(3) 0.004(3) 0.016(3)
Cl1 0.0661(15) 0.0381(11) 0.0256(9) 0.0036(8) 0.0185(10) 0.0198(10)
Cl2 0.0726(16) 0.0525(13) 0.0364(11) 0.0160(10) 0.0318(11) 0.0404(13)
Cl1M 0.130(4) 0.108(3) 0.098(3) 0.044(3) 0.051(3) 0.040(3)
Cl3M 0.278(9) 0.280(10) 0.104(4) -0.001(5) -0.012(5) 0.233(9)
C2M 0.103(13) 0.150(18) 0.090(12) 0.047(12) 0.038(10) 0.064(13)
Cl1N 0.092(3) 0.090(3) 0.086(3) 0.024(2) 0.038(2) 0.041(2)
Cl2N 0.119(4) 0.099(3) 0.123(4) -0.033(3) -0.017(3) 0.063(3)
C2N 0.041(2) 0.043(2) 0.042(2) 0.0038(10) 0.0164(11) 0.0154(12)
Cl1P 0.0522(15) 0.0584(16) 0.0425(13) 0.0145(12) 0.0136(11) -0.0017(12)
Cl2P 0.095(3) 0.080(3) 0.068(2) 0.0198(19) -0.002(2) 0.000(2)
C2P 0.076(9) 0.067(8) 0.070(8) 0.034(7) 0.026(7) 0.015(7)
Cl1Q 0.085(3) 0.139(4) 0.069(2) 0.038(2) 0.0200(19) 0.049(3)
Cl3Q 0.075(3) 0.208(6) 0.087(3) 0.066(3) 0.048(2) 0.055(3)
C2Q 0.112(6) 0.112(6) 0.111(6) 0.0196(15) 0.035(2) 0.042(2)
O1W 0.041(4) 0.065(5) 0.091(6) 0.009(5) 0.022(4) 0.017(4)
O2W 0.120(10) 0.153(13) 0.094(9) -0.013(8) 0.003(8) 0.070(10)

loop_
_atom_type_symbol
_atom_type_description
_atom_type_scat_dispersion_real
_atom_type_scat_dispersion_imag
_atom_type_scat_source
C C 0.0033 0.0016 'International Tables Vol C Tables 4.2.6.8 and 6.1.1.4'
H H 0 0 'International Tables Vol C Tables 4.2.6.8 and 6.1.1.4'
N N 0.0061 0.0033 'International Tables Vol C Tables 4.2.6.8 and 6.1.1.4'
O O 0.0106 0.006 'International Tables Vol C Tables 4.2.6.8 and 6.1.1.4'
Cl Cl 0.1484 0.1585 'International Tables Vol C Tables 4.2.6.8 and 6.1.1.4'
P P 0.1023 0.0942 'International Tables Vol C Tables 4.2.6.8 and 6.1.1.4'
Ir Ir -1.4442 7.9887 'International Tables Vol C Tables 4.2.6.8 and 6.1.1.4'

loop_
_geom_angle_atom_site_label_1
_geom_angle_atom_site_label_2
_geom_angle_atom_site_label_3
_geom_angle
_geom_angle_site_symmetry_3
C5A Ir1 C5F 88.4(3) .
C5A Ir1 C6F 81.2(3) .
C5F Ir1 C6F 38.9(3) .
C5A Ir1 C1F 150.9(3) .
C5F Ir1 C1F 86.7(3) .
C6F Ir1 C1F 77.0(3) .
C5A Ir1 C2F 165.5(3) .
C5F Ir1 C2F 79.2(3) .
C6F Ir1 C2F 93.5(3) .
C1F Ir1 C2F 36.8(3) .
C5A Ir1 P1 90.26(19) .
C5F Ir1 P1 162.8(2) .
C6F Ir1 P1 124.0(2) .
C1F Ir1 P1 86.1(2) .
C2F Ir1 P1 103.8(2) .
C5A Ir1 P2 91.59(19) 2_665
C5F Ir1 P2 98.5(2) 2_665
C6F Ir1 P2 136.5(2) 2_665
C1F Ir1 P2 117.5(2) 2_665
C2F Ir1 P2 82.9(2) 2_665
P1 Ir1 P2 98.71(6) 2_665
C5G Ir2 C5L 88.6(3) .
C5G Ir2 C6L 80.8(3) .
C5L Ir2 C6L 39.1(3) .
C5G Ir2 C1L 151.2(3) .
C5L Ir2 C1L 86.6(3) .
C6L Ir2 C1L 77.6(3) .
C5G Ir2 C2L 166.0(3) .
C5L Ir2 C2L 79.6(3) .
C6L Ir2 C2L 94.5(3) .
C1L Ir2 C2L 36.3(3) .
C5G Ir2 P3 90.58(18) .
C5L Ir2 P3 162.4(2) .
C6L Ir2 P3 123.5(2) .
C1L Ir2 P3 85.76(19) .
C2L Ir2 P3 102.95(18) .
C5G Ir2 P4 90.86(18) 2_666
C5L Ir2 P4 99.4(2) 2_666
C6L Ir2 P4 137.3(2) 2_666
C1L Ir2 P4 117.90(19) 2_666
C2L Ir2 P4 83.69(19) 2_666
P3 Ir2 P4 98.20(6) 2_666
C1B P1 C8A 103.1(3) .
C1B P1 C1C 100.3(3) .
C8A P1 C1C 101.1(3) .
C1B P1 Ir1 119.2(2) .
C8A P1 Ir1 112.3(2) .
C1C P1 Ir1 118.2(3) .
C1D P2 C10A 104.7(3) .
C1D P2 C1E 102.4(3) .
C10A P2 C1E 100.2(3) .
C1D P2 Ir1 118.5(3) 2_665
C10A P2 Ir1 108.0(2) 2_665
C1E P2 Ir1 120.6(2) 2_665
C1H P3 C8G 104.1(3) .
C1H P3 C1I 98.7(3) .
C8G P3 C1I 99.3(3) .
C1H P3 Ir2 118.6(2) .
C8G P3 Ir2 112.3(2) .
C1I P3 Ir2 121.0(2) .
C1K P4 C10G 103.9(3) .
C1K P4 C1J 102.8(3) .
C10G P4 C1J 99.3(3) .
C1K P4 Ir2 118.8(2) 2_666
C10G P4 Ir2 109.6(2) 2_666
C1J P4 Ir2 119.7(2) 2_666
C2A N1A C5A 112.0(6) .
C2A N1A C7A 120.6(6) .
C5A N1A C7A 127.4(6) .
N3A C2A N1A 106.6(6) .
N3A C2A C6A 126.5(6) .
N1A C2A C6A 126.9(6) .
C2A N3A C4A 108.9(6) .
C2A N3A C9A 127.3(6) .
C4A N3A C9A 123.8(6) .
C5A C4A N3A 110.8(6) .
C5A C4A H4A 124.6 .
N3A C4A H4A 124.6 .
C4A C5A N1A 101.7(6) .
C4A C5A Ir1 128.4(5) .
N1A C5A Ir1 129.4(5) .
C2A C6A H61A 109.5 .
C2A C6A H62A 109.5 .
H61A C6A H62A 109.5 .
C2A C6A H63A 109.5 .
H61A C6A H63A 109.5 .
H62A C6A H63A 109.5 .
N1A C7A C8A 111.6(6) .
N1A C7A H71A 109.3 .
C8A C7A H71A 109.3 .
N1A C7A H72A 109.3 .
C8A C7A H72A 109.3 .
H71A C7A H72A 108 .
C7A C8A P1 109.3(5) .
C7A C8A H81A 109.8 .
P1 C8A H81A 109.8 .
C7A C8A H82A 109.8 .
P1 C8A H82A 109.8 .
H81A C8A H82A 108.3 .
N3A C9A C10A 111.4(6) .
N3A C9A H91A 109.3 .
C10A C9A H91A 109.3 .
N3A C9A H92A 109.3 .
C10A C9A H92A 109.3 .
H91A C9A H92A 108 .
C9A C10A P2 118.6(5) .
C9A C10A H101 107.7 .
P2 C10A H101 107.7 .
C9A C10A H102 107.7 .
P2 C10A H102 107.7 .
H101 C10A H102 107.1 .
C6B C1B C2B 118.6(7) .
C6B C1B P1 121.6(5) .
C2B C1B P1 119.7(6) .
C3B C2B C1B 120.8(8) .
C3B C2B H2B 119.6 .
C1B C2B H2B 119.6 .
C4B C3B C2B 119.9(8) .
C4B C3B H3B 120 .
C2B C3B H3B 120 .
C3B C4B C5B 120.0(8) .
C3B C4B H4B 120 .
C5B C4B H4B 120 .
C4B C5B C6B 120.1(8) .
C4B C5B H5B 120 .
C6B C5B H5B 120 .
C1B C6B C5B 120.6(7) .
C1B C6B H6B 119.7 .
C5B C6B H6B 119.7 .
C6C C1C C2C 118.9(7) .
C6C C1C P1 119.7(6) .
C2C C1C P1 121.3(6) .
C3C C2C C1C 120.7(8) .
C3C C2C H2C 119.7 .
C1C C2C H2C 119.7 .
C2C C3C C4C 119.5(8) .
C2C C3C H3C 120.2 .
C4C C3C H3C 120.2 .
C5C C4C C3C 119.9(8) .
C5C C4C H4C 120.1 .
C3C C4C H4C 120.1 .
C4C C5C C6C 120.1(9) .
C4C C5C H5C 119.9 .
C6C C5C H5C 119.9 .
C1C C6C C5C 120.8(8) .
C1C C6C H6C 119.6 .
C5C C6C H6C 119.6 .
C2D C1D C6D 117.2(7) .
C2D C1D P2 122.9(6) .
C6D C1D P2 119.8(5) .
C3D C2D C1D 120.5(7) .
C3D C2D H2D 119.7 .
C1D C2D H2D 119.7 .
C4D C3D C2D 121.6(8) .
C4D C3D H3D 119.2 .
C2D C3D H3D 119.2 .
C3D C4D C5D 118.8(8) .
C3D C4D H4D 120.6 .
C5D C4D H4D 120.6 .
C6D C5D C4D 120.1(8) .
C6D C5D H5D 119.9 .
C4D C5D H5D 119.9 .
C5D C6D C1D 121.7(7) .
C5D C6D H6D 119.1 .
C1D C6D H6D 119.1 .
C2E C1E C6E 118.3(6) .
C2E C1E P2 123.0(5) .
C6E C1E P2 118.5(5) .
C1E C2E C3E 120.9(7) .
C1E C2E H2E 119.6 .
C3E C2E H2E 119.6 .
C4E C3E C2E 119.9(8) .
C4E C3E H3E 120 .
C2E C3E H3E 120 .
C3E C4E C5E 120.3(7) .
C3E C4E H4E 119.9 .
C5E C4E H4E 119.9 .
C4E C5E C6E 120.2(7) .
C4E C5E H5E 119.9 .
C6E C5E H5E 119.9 .
C1E C6E C5E 120.4(7) .
C1E C6E H6E 119.8 .
C5E C6E H6E 119.8 .
C2F C1F C8F 122.4(7) .
C2F C1F Ir1 71.8(4) .
C8F C1F Ir1 116.1(5) .
C2F C1F H1F 113.4 .
C8F C1F H1F 113.4 .
Ir1 C1F H1F 113.4 .
C1F C2F C3F 123.0(7) .
C1F C2F Ir1 71.3(4) .
C3F C2F Ir1 110.5(5) .
C1F C2F H2F 114.7 .
C3F C2F H2F 114.7 .
Ir1 C2F H2F 114.7 .
C2F C3F C4F 114.1(7) .
C2F C3F H31F 108.7 .
C4F C3F H31F 108.7 .
C2F C3F H32F 108.7 .
C4F C3F H32F 108.7 .
H31F C3F H32F 107.6 .
C5F C4F C3F 112.8(6) .
C5F C4F H41F 109 .
C3F C4F H41F 109 .
C5F C4F H42F 109 .
C3F C4F H42F 109 .
H41F C4F H42F 107.8 .
C6F C5F C4F 121.5(7) .
C6F C5F Ir1 70.7(4) .
C4F C5F Ir1 115.8(5) .
C6F C5F H5F 114 .
C4F C5F H5F 114 .
Ir1 C5F H5F 114 .
C5F C6F C7F 121.2(7) .
C5F C6F Ir1 70.4(4) .
C7F C6F Ir1 117.1(6) .
C5F C6F H6F 113.8 .
C7F C6F H6F 113.8 .
Ir1 C6F H6F 113.8 .
C6F C7F C8F 112.3(7) .
C6F C7F H71F 109.1 .
C8F C7F H71F 109.1 .
C6F C7F H72F 109.1 .
C8F C7F H72F 109.1 .
H71F C7F H72F 107.9 .
C1F C8F C7F 113.2(6) .
C1F C8F H81F 108.9 .
C7F C8F H81F 108.9 .
C1F C8F H82F 108.9 .
C7F C8F H82F 108.9 .
H81F C8F H82F 107.8 .
C2G N1G C5G 112.3(6) .
C2G N1G C7G 121.9(6) .
C5G N1G C7G 125.8(6) .
N3G C2G N1G 106.7(6) .
N3G C2G C6G 125.5(6) .
N1G C2G C6G 127.7(6) .
C2G N3G C4G 108.4(6) .
C2G N3G C9G 127.5(6) .
C4G N3G C9G 124.1(6) .
C5G C4G N3G 110.9(6) .
C5G C4G H4G 124.6 .
N3G C4G H4G 124.6 .
C4G C5G N1G 101.8(6) .
C4G C5G Ir2 128.1(5) .
N1G C5G Ir2 129.9(5) .
C2G C6G H61G 109.5 .
C2G C6G H62G 109.5 .
H61G C6G H62G 109.5 .
C2G C6G H63G 109.5 .
H61G C6G H63G 109.5 .
H62G C6G H63G 109.5 .
N1G C7G C8G 112.1(6) .
N1G C7G H71G 109.2 .
C8G C7G H71G 109.2 .
N1G C7G H72G 109.2 .
C8G C7G H72G 109.2 .
H71G C7G H72G 107.9 .
C7G C8G P3 108.5(5) .
C7G C8G H81G 110 .
P3 C8G H81G 110 .
C7G C8G H82G 110 .
P3 C8G H82G 110 .
H81G C8G H82G 108.4 .
N3G C9G C10G 110.6(5) .
N3G C9G H91G 109.5 .
C10G C9G H91G 109.5 .
N3G C9G H92G 109.5 .
C10G C9G H92G 109.5 .
H91G C9G H92G 108.1 .
C9G C10G P4 117.5(5) .
C9G C10G H103 107.9 .
P4 C10G H103 107.9 .
C9G C10G H104 107.9 .
P4 C10G H104 107.9 .
H103 C10G H104 107.2 .
C6H C1H C2H 118.1(6) .
C6H C1H P3 119.7(5) .
C2H C1H P3 122.2(5) .
C3H C2H C1H 119.8(7) .
C3H C2H H2H 120.1 .
C1H C2H H2H 120.1 .
C2H C3H C4H 121.9(7) .
C2H C3H H3H 119.1 .
C4H C3H H3H 119.1 .
C3H C4H C5H 118.4(7) .
C3H C4H H4H 120.8 .
C5H C4H H4H 120.8 .
C6H C5H C4H 119.8(7) .
C6H C5H H5H 120.1 .
C4H C5H H5H 120.1 .
C5H C6H C1H 122.2(7) .
C5H C6H H6H 118.9 .
C1H C6H H6H 118.9 .
C2I C1I C6I 117.9(7) .
C2I C1I P3 122.0(5) .
C6I C1I P3 119.9(5) .
C1I C2I C3I 121.2(7) .
C1I C2I H2I 119.4 .
C3I C2I H2I 119.4 .
C4I C3I C2I 119.7(7) .
C4I C3I H3I 120.2 .
C2I C3I H3I 120.2 .
C5I C4I C3I 120.0(7) .
C5I C4I H4I 120 .
C3I C4I H4I 120 .
C4I C5I C6I 120.5(7) .
C4I C5I H5I 119.7 .
C6I C5I H5I 119.7 .
C5I C6I C1I 120.6(7) .
C5I C6I H6I 119.7 .
C1I C6I H6I 119.7 .
C6J C1J C2J 118.2(7) .
C6J C1J P4 118.3(6) .
C2J C1J P4 123.5(6) .
C1J C2J C3J 120.3(8) .
C1J C2J H2J 119.8 .
C3J C2J H2J 119.8 .
C4J C3J C2J 119.9(9) .
C4J C3J H3J 120 .
C2J C3J H3J 120 .
C5J C4J C3J 120.3(8) .
C5J C4J H4J 119.9 .
C3J C4J H4J 119.9 .
C4J C5J C6J 120.3(9) .
C4J C5J H5J 119.9 .
C6J C5J H5J 119.9 .
C1J C6J C5J 120.9(8) .
C1J C6J H6J 119.6 .
C5J C6J H6J 119.6 .
C6K C1K C2K 118.4(7) .
C6K C1K P4 122.0(6) .
C2K C1K P4 119.3(5) .
C3K C2K C1K 121.8(7) .
C3K C2K H2K 119.1 .
C1K C2K H2K 119.1 .
C4K C3K C2K 119.5(8) .
C4K C3K H3K 120.2 .
C2K C3K H3K 120.2 .
C3K C4K C5K 119.7(8) .
C3K C4K H4K 120.2 .
C5K C4K H4K 120.2 .
C4K C5K C6K 121.0(8) .
C4K C5K H5K 119.5 .
C6K C5K H5K 119.5 .
C1K C6K C5K 119.7(7) .
C1K C6K H6K 120.2 .
C5K C6K H6K 120.2 .
C2L C1L C8L 122.7(7) .
C2L C1L Ir2 72.4(4) .
C8L C1L Ir2 115.6(5) .
C2L C1L H1L 113.3 .
C8L C1L H1L 113.3 .
Ir2 C1L H1L 113.3 .
C1L C2L C3L 122.1(6) .
C1L C2L Ir2 71.3(4) .
C3L C2L Ir2 110.0(4) .
C1L C2L H2L 115.1 .
C3L C2L H2L 115.1 .
Ir2 C2L H2L 115.1 .
C2L C3L C4L 114.0(6) .
C2L C3L H31L 108.8 .
C4L C3L H31L 108.8 .
C2L C3L H32L 108.8 .
C4L C3L H32L 108.8 .
H31L C3L H32L 107.7 .
C3L C4L C5L 113.1(6) .
C3L C4L H41L 109 .
C5L C4L H41L 109 .
C3L C4L H42L 109 .
C5L C4L H42L 109 .
H41L C4L H42L 107.8 .
C6L C5L C4L 121.3(6) .
C6L C5L Ir2 70.6(4) .
C4L C5L Ir2 115.3(5) .
C6L C5L H5L 114.2 .
C4L C5L H5L 114.2 .
Ir2 C5L H5L 114.2 .
C5L C6L C7L 120.9(7) .
C5L C6L Ir2 70.3(4) .
C7L C6L Ir2 116.8(5) .
C5L C6L H6L 114 .
C7L C6L H6L 114 .
Ir2 C6L H6L 114 .
C6L C7L C8L 111.9(6) .
C6L C7L H71L 109.2 .
C8L C7L H71L 109.2 .
C6L C7L H72L 109.2 .
C8L C7L H72L 109.2 .
H71L C7L H72L 107.9 .
C1L C8L C7L 113.0(6) .
C1L C8L H81L 109 .
C7L C8L H81L 109 .
C1L C8L H82L 109 .
C7L C8L H82L 109 .
H81L C8L H82L 107.8 .
Cl3M C2M Cl1M 119.4(12) .
Cl3M C2M H21M 107.5 .
Cl1M C2M H21M 107.5 .
Cl3M C2M H22M 107.5 .
Cl1M C2M H22M 107.5 .
H21M C2M H22M 107 .
Cl1N C2N Cl2N 107.2(5) .
Cl1N C2N H21N 110.3 .
Cl2N C2N H21N 110.3 .
Cl1N C2N H22N 110.3 .
Cl2N C2N H22N 110.3 .
H21N C2N H22N 108.5 .
Cl2P C2P Cl1P 114.0(8) .
Cl2P C2P H21P 108.7 .
Cl1P C2P H21P 108.7 .
Cl2P C2P H22P 108.7 .
Cl1P C2P H22P 108.7 .
H21P C2P H22P 107.6 .
Cl3Q C2Q Cl1Q 113.5(9) .
Cl3Q C2Q H21Q 108.9 .
Cl1Q C2Q H21Q 108.9 .
Cl3Q C2Q H22Q 108.9 .
Cl1Q C2Q H22Q 108.9 .
H21Q C2Q H22Q 107.7 .

loop_
_geom_bond_atom_site_label_1
_geom_bond_atom_site_label_2
_geom_bond_distance
_geom_bond_site_symmetry_2
Ir1 C5A 2.088(7) .
Ir1 C5F 2.157(7) .
Ir1 C6F 2.162(8) .
Ir1 C1F 2.232(7) .
Ir1 C2F 2.239(7) .
Ir1 P1 2.3160(18) .
Ir1 P2 2.4107(19) 2_665
Ir2 C5G 2.075(6) .
Ir2 C5L 2.160(7) .
Ir2 C6L 2.165(7) .
Ir2 C1L 2.230(6) .
Ir2 C2L 2.244(7) .
Ir2 P3 2.3113(17) .
Ir2 P4 2.4153(18) 2_666
P1 C1B 1.840(8) .
P1 C8A 1.840(7) .
P1 C1C 1.843(8) .
P2 C1D 1.827(7) .
P2 C10A 1.838(7) .
P2 C1E 1.844(7) .
P2 Ir1 2.4107(19) 2_665
P3 C1H 1.828(7) .
P3 C8G 1.828(7) .
P3 C1I 1.831(7) .
P4 C1K 1.834(7) .
P4 C10G 1.837(7) .
P4 C1J 1.851(7) .
P4 Ir2 2.4154(18) 2_666
N1A C2A 1.346(9) .
N1A C5A 1.433(8) .
N1A C7A 1.479(9) .
C2A N3A 1.339(9) .
C2A C6A 1.472(9) .
N3A C4A 1.386(9) .
N3A C9A 1.466(9) .
C4A C5A 1.365(10) .
C4A H4A 0.95 .
C6A H61A 0.98 .
C6A H62A 0.98 .
C6A H63A 0.98 .
C7A C8A 1.515(10) .
C7A H71A 0.99 .
C7A H72A 0.99 .
C8A H81A 0.99 .
C8A H82A 0.99 .
C9A C10A 1.534(10) .
C9A H91A 0.99 .
C9A H92A 0.99 .
C10A H101 0.99 .
C10A H102 0.99 .
C1B C6B 1.390(10) .
C1B C2B 1.402(10) .
C2B C3B 1.389(12) .
C2B H2B 0.95 .
C3B C4B 1.384(13) .
C3B H3B 0.95 .
C4B C5B 1.389(12) .
C4B H4B 0.95 .
C5B C6B 1.393(11) .
C5B H5B 0.95 .
C6B H6B 0.95 .
C1C C6C 1.376(12) .
C1C C2C 1.396(11) .
C2C C3C 1.390(12) .
C2C H2C 0.95 .
C3C C4C 1.400(15) .
C3C H3C 0.95 .
C4C C5C 1.370(14) .
C4C H4C 0.95 .
C5C C6C 1.401(11) .
C5C H5C 0.95 .
C6C H6C 0.95 .
C1D C2D 1.402(10) .
C1D C6D 1.416(10) .
C2D C3D 1.396(11) .
C2D H2D 0.95 .
C3D C4D 1.378(13) .
C3D H3D 0.95 .
C4D C5D 1.400(13) .
C4D H4D 0.95 .
C5D C6D 1.383(11) .
C5D H5D 0.95 .
C6D H6D 0.95 .
C1E C2E 1.392(10) .
C1E C6E 1.393(10) .
C2E C3E 1.400(10) .
C2E H2E 0.95 .
C3E C4E 1.364(12) .
C3E H3E 0.95 .
C4E C5E 1.383(12) .
C4E H4E 0.95 .
C5E C6E 1.395(10) .
C5E H5E 0.95 .
C6E H6E 0.95 .
C1F C2F 1.412(11) .
C1F C8F 1.505(11) .
C1F H1F 1 .
C2F C3F 1.511(10) .
C2F H2F 1 .
C3F C4F 1.525(11) .
C3F H31F 0.99 .
C3F H32F 0.99 .
C4F C5F 1.523(11) .
C4F H41F 0.99 .
C4F H42F 0.99 .
C5F C6F 1.437(11) .
C5F H5F 1 .
C6F C7F 1.515(11) .
C6F H6F 1 .
C7F C8F 1.529(12) .
C7F H71F 0.99 .
C7F H72F 0.99 .
C8F H81F 0.99 .
C8F H82F 0.99 .
N1G C2G 1.345(9) .
N1G C5G 1.407(8) .
N1G C7G 1.476(9) .
C2G N3G 1.336(9) .
C2G C6G 1.483(10) .
N3G C4G 1.375(9) .
N3G C9G 1.469(8) .
C4G C5G 1.371(9) .
C4G H4G 0.95 .
C6G H61G 0.98 .
C6G H62G 0.98 .
C6G H63G 0.98 .
C7G C8G 1.520(10) .
C7G H71G 0.99 .
C7G H72G 0.99 .
C8G H81G 0.99 .
C8G H82G 0.99 .
C9G C10G 1.530(9) .
C9G H91G 0.99 .
C9G H92G 0.99 .
C10G H103 0.99 .
C10G H104 0.99 .
C1H C6H 1.392(10) .
C1H C2H 1.406(9) .
C2H C3H 1.378(11) .
C2H H2H 0.95 .
C3H C4H 1.391(12) .
C3H H3H 0.95 .
C4H C5H 1.405(11) .
C4H H4H 0.95 .
C5H C6H 1.372(10) .
C5H H5H 0.95 .
C6H H6H 0.95 .
C1I C2I 1.390(10) .
C1I C6I 1.412(10) .
C2I C3I 1.395(11) .
C2I H2I 0.95 .
C3I C4I 1.393(12) .
C3I H3I 0.95 .
C4I C5I 1.373(12) .
C4I H4I 0.95 .
C5I C6I 1.387(10) .
C5I H5I 0.95 .
C6I H6I 0.95 .
C1J C6J 1.386(11) .
C1J C2J 1.393(11) .
C2J C3J 1.401(11) .
C2J H2J 0.95 .
C3J C4J 1.383(15) .
C3J H3J 0.95 .
C4J C5J 1.351(14) .
C4J H4J 0.95 .
C5J C6J 1.402(10) .
C5J H5J 0.95 .
C6J H6J 0.95 .
C1K C6K 1.395(10) .
C1K C2K 1.397(10) .
C2K C3K 1.387(10) .
C2K H2K 0.95 .
C3K C4K 1.380(12) .
C3K H3K 0.95 .
C4K C5K 1.388(13) .
C4K H4K 0.95 .
C5K C6K 1.396(11) .
C5K H5K 0.95 .
C6K H6K 0.95 .
C1L C2L 1.396(10) .
C1L C8L 1.524(10) .
C1L H1L 1 .
C2L C3L 1.520(9) .
C2L H2L 1 .
C3L C4L 1.524(11) .
C3L H31L 0.99 .
C3L H32L 0.99 .
C4L C5L 1.531(10) .
C4L H41L 0.99 .
C4L H42L 0.99 .
C5L C6L 1.448(10) .
C5L H5L 1 .
C6L C7L 1.522(10) .
C6L H6L 1 .
C7L C8L 1.538(11) .
C7L H71L 0.99 .
C7L H72L 0.99 .
C8L H81L 0.99 .
C8L H82L 0.99 .
Cl1M C2M 1.679(17) .
Cl3M C2M 1.636(18) .
C2M H21M 0.99 .
C2M H22M 0.99 .
Cl1N C2N 1.841(10) .
Cl2N C2N 1.851(11) .
C2N H21N 0.99 .
C2N H22N 0.99 .
Cl1P C2P 1.750(12) .
Cl2P C2P 1.721(14) .
C2P H21P 0.99 .
C2P H22P 0.99 .
Cl1Q C2Q 1.779(14) .
Cl3Q C2Q 1.702(14) .
C2Q H21Q 0.99 .
C2Q H22Q 0.99 .

loop_
_geom_torsion_atom_site_label_1
_geom_torsion_atom_site_label_2
_geom_torsion_atom_site_label_3
_geom_torsion_atom_site_label_4
_geom_torsion
_geom_torsion_site_symmetry_1
C5A Ir1 P1 C1B 133.9(3) .
C5F Ir1 P1 C1B -140.5(7) .
C6F Ir1 P1 C1B -146.5(4) .
C1F Ir1 P1 C1B -75.0(3) .
C2F Ir1 P1 C1B -42.5(3) .
P2 Ir1 P1 C1B 42.3(3) 2_665
C5A Ir1 P1 C8A 13.3(3) .
C5F Ir1 P1 C8A 98.8(7) .
C6F Ir1 P1 C8A 92.9(4) .
C1F Ir1 P1 C8A 164.4(3) .
C2F Ir1 P1 C8A -163.1(3) .
P2 Ir1 P1 C8A -78.4(3) 2_665
C5A Ir1 P1 C1C -103.9(3) .
C5F Ir1 P1 C1C -18.3(7) .
C6F Ir1 P1 C1C -24.3(4) .
C1F Ir1 P1 C1C 47.2(3) .
C2F Ir1 P1 C1C 79.8(4) .
P2 Ir1 P1 C1C 164.5(3) 2_665
C5G Ir2 P3 C1H -132.5(3) .
C5L Ir2 P3 C1H 140.4(7) .
C6L Ir2 P3 C1H 148.2(3) .
C1L Ir2 P3 C1H 76.1(3) .
C2L Ir2 P3 C1H 43.8(3) .
P4 Ir2 P3 C1H -41.5(3) 2_666
C5G Ir2 P3 C8G -11.0(3) .
C5L Ir2 P3 C8G -98.1(7) .
C6L Ir2 P3 C8G -90.3(4) .
C1L Ir2 P3 C8G -162.4(3) .
C2L Ir2 P3 C8G 165.3(3) .
P4 Ir2 P3 C8G 80.0(3) 2_666
C5G Ir2 P3 C1I 105.7(3) .
C5L Ir2 P3 C1I 18.6(7) .
C6L Ir2 P3 C1I 26.4(4) .
C1L Ir2 P3 C1I -45.7(3) .
C2L Ir2 P3 C1I -78.0(3) .
P4 Ir2 P3 C1I -163.3(3) 2_666
C5A N1A C2A N3A -0.5(8) .
C7A N1A C2A N3A 176.2(6) .
C5A N1A C2A C6A -178.0(7) .
C7A N1A C2A C6A -1.3(11) .
N1A C2A N3A C4A 1.5(8) .
C6A C2A N3A C4A 179.0(7) .
N1A C2A N3A C9A 178.9(6) .
C6A C2A N3A C9A -3.6(12) .
C2A N3A C4A C5A -2.1(8) .
C9A N3A C4A C5A -179.6(6) .
N3A C4A C5A N1A 1.6(8) .
N3A C4A C5A Ir1 -171.1(5) .
C2A N1A C5A C4A -0.7(8) .
C7A N1A C5A C4A -177.1(7) .
C2A N1A C5A Ir1 171.9(5) .
C7A N1A C5A Ir1 -4.5(10) .
C5F Ir1 C5A C4A 23.3(7) .
C6F Ir1 C5A C4A 61.7(7) .
C1F Ir1 C5A C4A 103.8(8) .
C2F Ir1 C5A C4A -8.0(15) .
P1 Ir1 C5A C4A -173.8(6) .
P2 Ir1 C5A C4A -75.1(6) 2_665
C5F Ir1 C5A N1A -147.4(6) .
C6F Ir1 C5A N1A -109.0(6) .
C1F Ir1 C5A N1A -67.0(9) .
C2F Ir1 C5A N1A -178.7(9) .
P1 Ir1 C5A N1A 15.4(6) .
P2 Ir1 C5A N1A 114.1(6) 2_665
C2A N1A C7A C8A 138.1(7) .
C5A N1A C7A C8A -45.8(9) .
N1A C7A C8A P1 74.0(7) .
C1B P1 C8A C7A 174.4(5) .
C1C P1 C8A C7A 70.9(6) .
Ir1 P1 C8A C7A -56.0(5) .
C2A N3A C9A C10A -102.2(8) .
C4A N3A C9A C10A 74.8(8) .
N3A C9A C10A P2 -150.8(5) .
C1D P2 C10A C9A -66.3(6) .
C1E P2 C10A C9A 39.5(6) .
Ir1 P2 C10A C9A 166.5(5) 2_665
C8A P1 C1B C6B 29.7(7) .
C1C P1 C1B C6B 133.8(6) .
Ir1 P1 C1B C6B -95.5(6) .
C8A P1 C1B C2B -154.7(6) .
C1C P1 C1B C2B -50.6(6) .
Ir1 P1 C1B C2B 80.1(6) .
C6B C1B C2B C3B 0.5(11) .
P1 C1B C2B C3B -175.2(6) .
C1B C2B C3B C4B 0.4(12) .
C2B C3B C4B C5B -1.4(13) .
C3B C4B C5B C6B 1.4(12) .
C2B C1B C6B C5B -0.4(11) .
P1 C1B C6B C5B 175.2(6) .
C4B C5B C6B C1B -0.5(12) .
C1B P1 C1C C6C 147.2(6) .
C8A P1 C1C C6C -107.1(7) .
Ir1 P1 C1C C6C 15.8(7) .
C1B P1 C1C C2C -36.5(7) .
C8A P1 C1C C2C 69.1(7) .
Ir1 P1 C1C C2C -167.9(6) .
C6C C1C C2C C3C -3.0(12) .
P1 C1C C2C C3C -179.3(7) .
C1C C2C C3C C4C 0.8(13) .
C2C C3C C4C C5C 1.2(14) .
C3C C4C C5C C6C -1.0(14) .
C2C C1C C6C C5C 3.2(12) .
P1 C1C C6C C5C 179.6(6) .
C4C C5C C6C C1C -1.2(13) .
C10A P2 C1D C2D -9.1(8) .
C1E P2 C1D C2D -113.3(7) .
Ir1 P2 C1D C2D 111.3(7) 2_665
C10A P2 C1D C6D 174.1(6) .
C1E P2 C1D C6D 69.9(7) .
Ir1 P2 C1D C6D -65.5(7) 2_665
C6D C1D C2D C3D 0.2(13) .
P2 C1D C2D C3D -176.6(7) .
C1D C2D C3D C4D 0.9(16) .
C2D C3D C4D C5D -1.1(16) .
C3D C4D C5D C6D 0.3(15) .
C4D C5D C6D C1D 0.8(13) .
C2D C1D C6D C5D -1.0(12) .
P2 C1D C6D C5D 175.9(7) .
C1D P2 C1E C2E -2.9(7) .
C10A P2 C1E C2E -110.6(7) .
Ir1 P2 C1E C2E 131.3(6) 2_665
C1D P2 C1E C6E 172.9(6) .
C10A P2 C1E C6E 65.2(6) .
Ir1 P2 C1E C6E -52.9(6) 2_665
C6E C1E C2E C3E 1.3(11) .
P2 C1E C2E C3E 177.1(6) .
C1E C2E C3E C4E -1.3(12) .
C2E C3E C4E C5E 0.9(13) .
C3E C4E C5E C6E -0.4(13) .
C2E C1E C6E C5E -0.8(11) .
P2 C1E C6E C5E -176.8(6) .
C4E C5E C6E C1E 0.4(12) .
C5A Ir1 C1F C2F -157.1(5) .
C5F Ir1 C1F C2F -76.3(5) .
C6F Ir1 C1F C2F -114.4(5) .
P1 Ir1 C1F C2F 119.4(4) .
P2 Ir1 C1F C2F 21.6(5) 2_665
C5A Ir1 C1F C8F -39.3(9) .
C5F Ir1 C1F C8F 41.5(6) .
C6F Ir1 C1F C8F 3.4(6) .
C2F Ir1 C1F C8F 117.8(8) .
P1 Ir1 C1F C8F -122.8(6) .
P2 Ir1 C1F C8F 139.4(5) 2_665
C8F C1F C2F C3F -7.1(11) .
Ir1 C1F C2F C3F 102.8(7) .
C8F C1F C2F Ir1 -109.9(7) .
C5A Ir1 C2F C1F 131.0(10) .
C5F Ir1 C2F C1F 99.1(5) .
C6F Ir1 C2F C1F 62.8(5) .
P1 Ir1 C2F C1F -63.5(4) .
P2 Ir1 C2F C1F -160.8(4) 2_665
C5A Ir1 C2F C3F 11.8(15) .
C5F Ir1 C2F C3F -20.1(6) .
C6F Ir1 C2F C3F -56.4(6) .
C1F Ir1 C2F C3F -119.2(8) .
P1 Ir1 C2F C3F 177.2(5) .
P2 Ir1 C2F C3F 80.0(5) 2_665
C1F C2F C3F C4F -49.7(10) .
Ir1 C2F C3F C4F 30.9(8) .
C2F C3F C4F C5F -25.9(10) .
C3F C4F C5F C6F 90.2(9) .
C3F C4F C5F Ir1 7.9(9) .
C5A Ir1 C5F C6F 77.9(5) .
C1F Ir1 C5F C6F -73.3(5) .
C2F Ir1 C5F C6F -109.7(5) .
P1 Ir1 C5F C6F -7.9(10) .
P2 Ir1 C5F C6F 169.3(4) 2_665
C5A Ir1 C5F C4F -165.6(6) .
C6F Ir1 C5F C4F 116.4(8) .
C1F Ir1 C5F C4F 43.1(6) .
C2F Ir1 C5F C4F 6.8(6) .
P1 Ir1 C5F C4F 108.5(8) .
P2 Ir1 C5F C4F -74.2(6) 2_665
C4F C5F C6F C7F 1.4(11) .
Ir1 C5F C6F C7F 110.5(7) .
C4F C5F C6F Ir1 -109.1(7) .
C5A Ir1 C6F C5F -98.5(5) .
C1F Ir1 C6F C5F 101.1(5) .
C2F Ir1 C6F C5F 67.9(5) .
P1 Ir1 C6F C5F 177.2(3) .
P2 Ir1 C6F C5F -15.4(6) 2_665
C5A Ir1 C6F C7F 145.7(6) .
C5F Ir1 C6F C7F -115.8(8) .
C1F Ir1 C6F C7F -14.8(6) .
C2F Ir1 C6F C7F -47.9(6) .
P1 Ir1 C6F C7F 61.3(7) .
P2 Ir1 C6F C7F -131.3(5) 2_665
C5F C6F C7F C8F -59.0(10) .
Ir1 C6F C7F C8F 23.5(9) .
C2F C1F C8F C7F 92.2(9) .
Ir1 C1F C8F C7F 8.0(10) .
C6F C7F C8F C1F -19.6(11) .
C5G N1G C2G N3G 0.0(8) .
C7G N1G C2G N3G -177.8(6) .
C5G N1G C2G C6G 176.4(7) .
C7G N1G C2G C6G -1.4(11) .
N1G C2G N3G C4G -0.2(7) .
C6G C2G N3G C4G -176.7(7) .
N1G C2G N3G C9G -178.6(6) .
C6G C2G N3G C9G 4.9(11) .
C2G N3G C4G C5G 0.4(8) .
C9G N3G C4G C5G 178.8(6) .
N3G C4G C5G N1G -0.3(7) .
N3G C4G C5G Ir2 174.5(5) .
C2G N1G C5G C4G 0.2(7) .
C7G N1G C5G C4G 177.9(6) .
C2G N1G C5G Ir2 -174.5(5) .
C7G N1G C5G Ir2 3.2(10) .
C5L Ir2 C5G C4G -27.9(6) .
C6L Ir2 C5G C4G -66.5(6) .
C1L Ir2 C5G C4G -108.1(7) .
C2L Ir2 C5G C4G 4.6(15) .
P3 Ir2 C5G C4G 169.6(6) .
P4 Ir2 C5G C4G 71.4(6) 2_666
C5L Ir2 C5G N1G 145.5(6) .
C6L Ir2 C5G N1G 106.9(6) .
C1L Ir2 C5G N1G 65.3(9) .
C2L Ir2 C5G N1G 178.0(9) .
P3 Ir2 C5G N1G -17.0(6) .
P4 Ir2 C5G N1G -115.2(6) 2_666
C2G N1G C7G C8G -133.2(7) .
C5G N1G C7G C8G 49.3(9) .
N1G C7G C8G P3 -75.6(6) .
C1H P3 C8G C7G -177.1(5) .
C1I P3 C8G C7G -75.6(5) .
Ir2 P3 C8G C7G 53.4(5) .
C2G N3G C9G C10G 107.0(7) .
C4G N3G C9G C10G -71.1(8) .
N3G C9G C10G P4 151.1(5) .
C1K P4 C10G C9G 59.4(6) .
C1J P4 C10G C9G -46.3(6) .
Ir2 P4 C10G C9G -172.7(4) 2_666
C8G P3 C1H C6H 160.5(6) .
C1I P3 C1H C6H 58.6(6) .
Ir2 P3 C1H C6H -73.9(6) .
C8G P3 C1H C2H -20.9(6) .
C1I P3 C1H C2H -122.9(6) .
Ir2 P3 C1H C2H 104.6(5) .
C6H C1H C2H C3H 0.7(10) .
P3 C1H C2H C3H -177.9(5) .
C1H C2H C3H C4H -1.1(11) .
C2H C3H C4H C5H 0.9(12) .
C3H C4H C5H C6H -0.2(12) .
C4H C5H C6H C1H -0.2(12) .
C2H C1H C6H C5H 0.0(11) .
P3 C1H C6H C5H 178.6(6) .
C1H P3 C1I C2I -147.6(6) .
C8G P3 C1I C2I 106.5(6) .
Ir2 P3 C1I C2I -16.6(7) .
C1H P3 C1I C6I 37.2(6) .
C8G P3 C1I C6I -68.8(6) .
Ir2 P3 C1I C6I 168.1(5) .
C6I C1I C2I C3I -2.2(11) .
P3 C1I C2I C3I -177.6(6) .
C1I C2I C3I C4I 1.2(12) .
C2I C3I C4I C5I 0.9(12) .
C3I C4I C5I C6I -1.9(12) .
C4I C5I C6I C1I 0.9(12) .
C2I C1I C6I C5I 1.2(11) .
P3 C1I C6I C5I 176.7(6) .
C1K P4 C1J C6J -177.9(6) .
C10G P4 C1J C6J -71.3(6) .
Ir2 P4 C1J C6J 47.8(6) 2_666
C1K P4 C1J C2J -0.5(7) .
C10G P4 C1J C2J 106.1(7) .
Ir2 P4 C1J C2J -134.8(6) 2_666
C6J C1J C2J C3J 0.0(12) .
P4 C1J C2J C3J -177.4(7) .
C1J C2J C3J C4J -2.0(14) .
C2J C3J C4J C5J 3.3(15) .
C3J C4J C5J C6J -2.5(15) .
C2J C1J C6J C5J 0.9(12) .
P4 C1J C6J C5J 178.4(7) .
C4J C5J C6J C1J 0.4(14) .
C10G P4 C1K C6K 20.6(7) .
C1J P4 C1K C6K 123.8(6) .
Ir2 P4 C1K C6K -101.4(6) 2_666
C10G P4 C1K C2K -165.8(6) .
C1J P4 C1K C2K -62.6(6) .
Ir2 P4 C1K C2K 72.2(6) 2_666
C6K C1K C2K C3K -0.6(11) .
P4 C1K C2K C3K -174.4(6) .
C1K C2K C3K C4K 0.4(12) .
C2K C3K C4K C5K -0.6(14) .
C3K C4K C5K C6K 1.1(15) .
C2K C1K C6K C5K 1.1(12) .
P4 C1K C6K C5K 174.7(7) .
C4K C5K C6K C1K -1.4(14) .
C5G Ir2 C1L C2L 157.9(5) .
C5L Ir2 C1L C2L 77.1(4) .
C6L Ir2 C1L C2L 115.7(5) .
P3 Ir2 C1L C2L -118.7(4) .
P4 Ir2 C1L C2L -21.6(5) 2_666
C5G Ir2 C1L C8L 39.4(9) .
C5L Ir2 C1L C8L -41.3(6) .
C6L Ir2 C1L C8L -2.8(5) .
C2L Ir2 C1L C8L -118.5(7) .
P3 Ir2 C1L C8L 122.8(5) .
P4 Ir2 C1L C8L -140.1(5) 2_666
C8L C1L C2L C3L 7.1(10) .
Ir2 C1L C2L C3L -102.4(6) .
C8L C1L C2L Ir2 109.5(6) .
C5G Ir2 C2L C1L -131.5(10) .
C5L Ir2 C2L C1L -98.4(4) .
C6L Ir2 C2L C1L -62.0(4) .
P3 Ir2 C2L C1L 63.9(4) .
P4 Ir2 C2L C1L 160.9(4) 2_666
C5G Ir2 C2L C3L -13.3(14) .
C5L Ir2 C2L C3L 19.9(5) .
C6L Ir2 C2L C3L 56.2(5) .
C1L Ir2 C2L C3L 118.2(7) .
P3 Ir2 C2L C3L -177.9(5) .
P4 Ir2 C2L C3L -80.9(5) 2_666
C1L C2L C3L C4L 48.5(9) .
Ir2 C2L C3L C4L -31.4(7) .
C2L C3L C4L C5L 27.5(9) .
C3L C4L C5L C6L -91.5(8) .
C3L C4L C5L Ir2 -9.7(8) .
C5G Ir2 C5L C6L -77.1(4) .
C1L Ir2 C5L C6L 74.6(4) .
C2L Ir2 C5L C6L 110.5(4) .
P3 Ir2 C5L C6L 10.4(9) .
P4 Ir2 C5L C6L -167.7(4) 2_666
C5G Ir2 C5L C4L 166.7(6) .
C6L Ir2 C5L C4L -116.3(7) .
C1L Ir2 C5L C4L -41.7(6) .
C2L Ir2 C5L C4L -5.7(5) .
P3 Ir2 C5L C4L -105.9(8) .
P4 Ir2 C5L C4L 76.0(5) 2_666
C4L C5L C6L C7L -1.7(10) .
Ir2 C5L C6L C7L -110.1(6) .
C4L C5L C6L Ir2 108.4(6) .
C5G Ir2 C6L C5L 99.2(4) .
C1L Ir2 C6L C5L -99.9(4) .
C2L Ir2 C6L C5L -67.5(4) .
P3 Ir2 C6L C5L -176.3(3) .
P4 Ir2 C6L C5L 18.0(5) 2_666
C5G Ir2 C6L C7L -145.4(6) .
C5L Ir2 C6L C7L 115.4(8) .
C1L Ir2 C6L C7L 15.5(6) .
C2L Ir2 C6L C7L 47.9(6) .
P3 Ir2 C6L C7L -60.8(6) .
P4 Ir2 C6L C7L 133.5(5) 2_666
C5L C6L C7L C8L 56.7(9) .
Ir2 C6L C7L C8L -25.3(9) .
C2L C1L C8L C7L -94.5(9) .
Ir2 C1L C8L C7L -9.7(9) .
C6L C7L C8L C1L 21.9(9) .
